data_1515397
loop_
_publ_author_name
'Fuchs, M. A.'
'Altesleben, C.'
'Staudt, S. C.'
'Walter, O.'
'Zevaco, T. A.'
'Dinjus, E.'

_publ_section_title
;
 New air-stable zinc complexes formed from cyanoacrylate- and
 methylenemalonate-based [N2O2]-ligands and their role as catalysts in
 epoxide--CO2 coupling
;
_journal_issue 6
_journal_name_full 'Catalysis Science &amp; Technology'
_journal_page_first 1658
_journal_paper_doi 10.1039/c4cy00125g
_journal_volume 4
_journal_year 2014
_chemical_formula_sum 'C20 H20 Cl2 N4 O5 S Zn'
_chemical_formula_weight 564.73
_chemical_name_systematic
;
 ?
;
_space_group_crystal_system monoclinic
_space_group_IT_number 14
_space_group_name_Hall '-P 2ybc'
_space_group_name_H-M_alt 'P 1 21/c 1'
_symmetry_space_group_name_Hall '-P 2ybc'
_symmetry_space_group_name_H-M 'P 1 21/c 1'
_atom_sites_solution_hydrogens geom
_audit_creation_method SHELXL-2013
_cell_angle_alpha 90
_cell_angle_beta 97.7840(10)
_cell_angle_gamma 90
_cell_formula_units_Z 4
_cell_length_a 10.9276(6)
_cell_length_b 11.7495(6)
_cell_length_c 18.1519(10)
_cell_measurement_temperature 100(2)
_cell_volume 2309.1(2)
_computing_structure_refinement 'SHELXL-2013 (Sheldrick, 2013)'
_diffrn_ambient_temperature 100(2)
_diffrn_measured_fraction_theta_full 0.999
_diffrn_measured_fraction_theta_max 0.937
_diffrn_radiation_type MoK\a
_diffrn_radiation_wavelength 0.71073
_diffrn_reflns_av_R_equivalents 0.0910
_diffrn_reflns_av_unetI/netI 0.0554
_diffrn_reflns_Laue_measured_fraction_full 0.999
_diffrn_reflns_Laue_measured_fraction_max 0.937
_diffrn_reflns_limit_h_max 14
_diffrn_reflns_limit_h_min -14
_diffrn_reflns_limit_k_max 15
_diffrn_reflns_limit_k_min -15
_diffrn_reflns_limit_l_max 23
_diffrn_reflns_limit_l_min -23
_diffrn_reflns_number 37598
_diffrn_reflns_point_group_measured_fraction_full 0.999
_diffrn_reflns_point_group_measured_fraction_max 0.937
_diffrn_reflns_theta_full 25.000
_diffrn_reflns_theta_max 28.515
_diffrn_reflns_theta_min 1.881
_exptl_absorpt_coefficient_mu 1.426
_exptl_crystal_density_diffrn 1.624
_exptl_crystal_F_000 1152
_exptl_crystal_size_max 0.122
_exptl_crystal_size_mid 0.052
_exptl_crystal_size_min 0.029
_refine_diff_density_max 0.504
_refine_diff_density_min -0.835
_refine_diff_density_rms 0.101
_refine_ls_extinction_method none
_refine_ls_goodness_of_fit_ref 1.051
_refine_ls_hydrogen_treatment refU
_refine_ls_matrix_type full
_refine_ls_number_parameters 310
_refine_ls_number_reflns 5495
_refine_ls_number_restraints 0
_refine_ls_restrained_S_all 1.051
_refine_ls_R_factor_all 0.0457
_refine_ls_R_factor_gt 0.0331
_refine_ls_shift/su_max 0.001
_refine_ls_shift/su_mean 0.000
_refine_ls_structure_factor_coef Fsqd
_refine_ls_weighting_details
;
 w=1/[\s^2^(Fo^2^)+(0.0435P)^2^]
 where P=(Fo^2^+2Fc^2^)/3
;
_refine_ls_weighting_scheme calc
_refine_ls_wR_factor_gt 0.0827
_refine_ls_wR_factor_ref 0.0863
_reflns_Friedel_coverage 0.000
_reflns_number_gt 4376
_reflns_number_total 5495
_reflns_threshold_expression 'I > 2\s(I)'
_cod_data_source_file c4cy00125g1.cif
_cod_data_source_block mfit12
_cod_depositor_comments 'Adding full bibliography for 1515395--1515399.cif.'
_cod_database_code 1515397
_shelx_space_group_comment
;
The symmetry employed for this shelxl refinement is uniquely defined
by the following loop, which should always be used as a source of
symmetry information in preference to the above space-group names.
They are only intended as comments.
;
_shelx_estimated_absorpt_t_min 0.845
_shelx_estimated_absorpt_t_max 0.960
_shelxl_version_number 2013-2

loop_
_space_group_symop_operation_xyz
'x, y, z'
'-x, y+1/2, -z+1/2'
'-x, -y, -z'
'x, -y-1/2, z-1/2'

loop_
_atom_site_label
_atom_site_type_symbol
_atom_site_fract_x
_atom_site_fract_y
_atom_site_fract_z
_atom_site_U_iso_or_equiv
_atom_site_adp_type
_atom_site_occupancy
_atom_site_site_symmetry_order
_atom_site_calc_flag
_atom_site_refinement_flags_posn
_atom_site_refinement_flags_adp
Zn1 Zn 0.85169(2) 0.85270(2) 0.11159(2) 0.00984(8) Uani 1 1 d . .
Cl1 Cl 0.38793(6) 0.95017(5) 0.33019(4) 0.02294(15) Uani 1 1 d . .
Cl2 Cl 0.27830(5) 0.75653(4) 0.22169(3) 0.01860(14) Uani 1 1 d . .
O1 O 1.00826(14) 0.95394(11) 0.13265(9) 0.0124(3) Uani 1 1 d . .
O2 O 1.13802(14) 1.08358(11) 0.19168(9) 0.0135(3) Uani 1 1 d . .
O3 O 0.88610(14) 0.77020(11) 0.01461(9) 0.0129(3) Uani 1 1 d . .
O4 O 0.86170(14) 0.63481(12) -0.07414(9) 0.0152(3) Uani 1 1 d . .
N1 N 0.78493(16) 0.92703(13) 0.20317(10) 0.0109(4) Uani 1 1 d . .
N2 N 0.68858(16) 0.76527(13) 0.10880(10) 0.0096(4) Uani 1 1 d . .
N3 N 1.03903(17) 1.21457(14) 0.32827(11) 0.0144(4) Uani 1 1 d . .
N4 N 0.63968(18) 0.44870(15) -0.05319(12) 0.0191(4) Uani 1 1 d . .
C1 C 0.6649(2) 0.88903(16) 0.21178(13) 0.0113(4) Uani 1 1 d . .
C2 C 0.6140(2) 0.80277(15) 0.16182(12) 0.0103(4) Uani 1 1 d . .
C3 C 0.4953(2) 0.76310(15) 0.16639(13) 0.0125(5) Uani 1 1 d . .
H3 H 0.4606 0.7056 0.1332 0.013(4) Uiso 1 1 calc R U
C4 C 0.4273(2) 0.80661(16) 0.21877(13) 0.0134(5) Uani 1 1 d . .
C5 C 0.4756(2) 0.89226(16) 0.26689(13) 0.0142(5) Uani 1 1 d . .
C6 C 0.5935(2) 0.93321(16) 0.26320(13) 0.0146(5) Uani 1 1 d . .
H6 H 0.6261 0.9920 0.2961 0.013(4) Uiso 1 1 calc R U
C7 C 0.8428(2) 1.00194(15) 0.24849(12) 0.0107(4) Uani 1 1 d . .
H7 H 0.8041 1.0251 0.2899 0.014(6) Uiso 1 1 calc R U
C8 C 0.9581(2) 1.05104(16) 0.24069(13) 0.0114(4) Uani 1 1 d . .
C9 C 1.0328(2) 1.02389(16) 0.18429(12) 0.0118(4) Uani 1 1 d . .
C10 C 1.0030(2) 1.14003(16) 0.29045(13) 0.0123(5) Uani 1 1 d . .
C11 C 1.2222(2) 1.06158(17) 0.13761(13) 0.0149(5) Uani 1 1 d . .
H11A H 1.1793 1.0720 0.0864 0.019(5) Uiso 1 1 calc R U
H11B H 1.2539 0.9826 0.1427 0.019(5) Uiso 1 1 calc R U
C12 C 1.3266(2) 1.14533(18) 0.15332(15) 0.0201(5) Uani 1 1 d . .
H12A H 1.2932 1.2228 0.1526 0.022(4) Uiso 1 1 calc R U
H12B H 1.3818 1.1382 0.1153 0.022(4) Uiso 1 1 calc R U
H12C H 1.3729 1.1296 0.2024 0.022(4) Uiso 1 1 calc R U
C13 C 0.6557(2) 0.67815(15) 0.06581(13) 0.0118(5) Uani 1 1 d . .
H13 H 0.5817 0.6399 0.0731 0.006(5) Uiso 1 1 calc R U
C14 C 0.7204(2) 0.63606(15) 0.00969(13) 0.0118(4) Uani 1 1 d . .
C15 C 0.8282(2) 0.68694(16) -0.01387(12) 0.0122(5) Uani 1 1 d . .
C16 C 0.6753(2) 0.53338(16) -0.02615(13) 0.0133(5) Uani 1 1 d . .
C17 C 0.9724(2) 0.67372(17) -0.10287(14) 0.0152(5) Uani 1 1 d . .
H17A H 0.9957 0.7503 -0.0830 0.011(4) Uiso 1 1 calc R U
H17B H 0.9567 0.6787 -0.1578 0.011(4) Uiso 1 1 calc R U
C18 C 1.0757(2) 0.59047(19) -0.07955(15) 0.0229(6) Uani 1 1 d . .
H18A H 1.0950 0.5904 -0.0252 0.029(4) Uiso 1 1 calc R U
H18B H 1.1492 0.6130 -0.1015 0.029(4) Uiso 1 1 calc R U
H18C H 1.0500 0.5140 -0.0968 0.029(4) Uiso 1 1 calc R U
S1 S 0.77198(5) 1.10783(4) 0.05891(3) 0.01501(13) Uani 1 1 d . .
O5 O 0.76505(14) 0.98289(11) 0.03771(9) 0.0154(3) Uani 1 1 d . .
C19 C 0.6192(3) 1.1447(2) 0.07441(17) 0.0310(7) Uani 1 1 d . .
H19A H 0.5606 1.1228 0.0310 0.037(3) Uiso 1 1 calc R U
H19B H 0.6143 1.2270 0.0822 0.037(3) Uiso 1 1 calc R U
H19C H 0.5988 1.1046 0.1185 0.037(3) Uiso 1 1 calc R U
C20 C 0.7737(2) 1.18101(17) -0.02662(14) 0.0214(6) Uani 1 1 d . .
H20A H 0.8531 1.1682 -0.0447 0.037(3) Uiso 1 1 calc R U
H20B H 0.7624 1.2627 -0.0190 0.037(3) Uiso 1 1 calc R U
H20C H 0.7067 1.1526 -0.0633 0.037(3) Uiso 1 1 calc R U

loop_
_atom_site_aniso_label
_atom_site_aniso_U_11
_atom_site_aniso_U_22
_atom_site_aniso_U_33
_atom_site_aniso_U_23
_atom_site_aniso_U_13
_atom_site_aniso_U_12
Zn1 0.00947(14) 0.00997(11) 0.01030(15) -0.00131(9) 0.00210(11) -0.00128(9)
Cl1 0.0177(3) 0.0274(3) 0.0268(4) -0.0135(2) 0.0140(3) -0.0071(2)
Cl2 0.0118(3) 0.0213(2) 0.0242(3) -0.0055(2) 0.0075(2) -0.0066(2)
O1 0.0116(8) 0.0134(6) 0.0122(9) -0.0026(6) 0.0016(7) -0.0022(6)
O2 0.0101(8) 0.0162(7) 0.0153(9) -0.0045(6) 0.0056(7) -0.0043(6)
O3 0.0127(8) 0.0128(6) 0.0134(9) -0.0017(6) 0.0028(7) -0.0024(6)
O4 0.0135(9) 0.0180(7) 0.0153(9) -0.0068(6) 0.0068(7) -0.0026(6)
N1 0.0108(10) 0.0100(7) 0.0125(10) 0.0000(7) 0.0033(8) -0.0015(7)
N2 0.0078(9) 0.0117(7) 0.0091(10) -0.0005(6) 0.0001(8) -0.0005(6)
N3 0.0106(10) 0.0155(8) 0.0174(11) -0.0026(7) 0.0036(9) -0.0018(7)
N4 0.0163(11) 0.0174(8) 0.0234(12) -0.0069(8) 0.0018(9) -0.0004(8)
C1 0.0123(12) 0.0100(8) 0.0126(12) 0.0007(8) 0.0054(9) -0.0008(8)
C2 0.0111(11) 0.0098(8) 0.0103(12) 0.0019(8) 0.0019(9) 0.0017(7)
C3 0.0130(12) 0.0102(8) 0.0142(12) -0.0013(8) 0.0013(10) -0.0024(8)
C4 0.0113(12) 0.0128(9) 0.0172(13) 0.0014(8) 0.0060(10) -0.0019(8)
C5 0.0149(12) 0.0134(9) 0.0164(13) -0.0020(8) 0.0092(10) -0.0001(8)
C6 0.0180(13) 0.0113(9) 0.0155(13) -0.0028(8) 0.0057(10) -0.0017(8)
C7 0.0136(11) 0.0098(8) 0.0093(11) 0.0000(8) 0.0042(9) 0.0010(8)
C8 0.0110(11) 0.0113(8) 0.0124(12) -0.0014(8) 0.0034(9) -0.0004(8)
C9 0.0109(11) 0.0100(8) 0.0138(12) 0.0023(8) -0.0003(9) -0.0009(7)
C10 0.0088(11) 0.0141(9) 0.0153(13) 0.0024(8) 0.0060(10) 0.0000(8)
C11 0.0117(12) 0.0192(10) 0.0151(13) -0.0031(9) 0.0066(10) -0.0011(8)
C12 0.0130(12) 0.0269(11) 0.0215(14) -0.0018(10) 0.0065(11) -0.0052(9)
C13 0.0118(11) 0.0102(8) 0.0137(12) 0.0010(8) 0.0032(10) -0.0001(8)
C14 0.0138(12) 0.0102(8) 0.0115(12) -0.0018(8) 0.0015(9) -0.0008(8)
C15 0.0141(12) 0.0122(9) 0.0097(12) 0.0004(8) -0.0010(9) 0.0028(8)
C16 0.0109(11) 0.0160(9) 0.0135(12) -0.0009(8) 0.0039(10) 0.0016(8)
C17 0.0113(12) 0.0207(10) 0.0142(13) -0.0027(8) 0.0042(10) -0.0027(8)
C18 0.0155(13) 0.0264(11) 0.0265(15) -0.0058(10) 0.0019(11) 0.0020(10)
S1 0.0177(3) 0.0134(2) 0.0137(3) -0.0009(2) 0.0010(2) 0.0017(2)
O5 0.0189(9) 0.0128(6) 0.0138(9) 0.0003(6) 0.0003(7) 0.0003(6)
C19 0.0240(15) 0.0349(14) 0.0366(18) -0.0008(12) 0.0136(14) 0.0099(11)
C20 0.0310(15) 0.0143(9) 0.0187(14) 0.0039(9) 0.0024(12) 0.0007(9)

loop_
_atom_type_symbol
_atom_type_description
_atom_type_scat_dispersion_real
_atom_type_scat_dispersion_imag
_atom_type_scat_source
C C 0.0033 0.0016 'International Tables Vol C Tables 4.2.6.8 and 6.1.1.4'
H H 0.0000 0.0000 'International Tables Vol C Tables 4.2.6.8 and 6.1.1.4'
N N 0.0061 0.0033 'International Tables Vol C Tables 4.2.6.8 and 6.1.1.4'
O O 0.0106 0.0060 'International Tables Vol C Tables 4.2.6.8 and 6.1.1.4'
S S 0.1246 0.1234 'International Tables Vol C Tables 4.2.6.8 and 6.1.1.4'
Cl Cl 0.1484 0.1585 'International Tables Vol C Tables 4.2.6.8 and 6.1.1.4'
Zn Zn 0.2839 1.4301 'International Tables Vol C Tables 4.2.6.8 and 6.1.1.4'

loop_
_geom_angle_atom_site_label_1
_geom_angle_atom_site_label_2
_geom_angle_atom_site_label_3
_geom_angle
_geom_angle_site_symmetry_3
N2 Zn1 O1 169.33(6) .
N2 Zn1 O3 90.10(6) .
O1 Zn1 O3 100.56(6) .
N2 Zn1 N1 80.42(7) .
O1 Zn1 N1 88.96(6) .
O3 Zn1 N1 169.94(6) .
N2 Zn1 O5 91.88(6) .
O1 Zn1 O5 89.40(6) .
O3 Zn1 O5 85.37(6) .
N1 Zn1 O5 91.55(6) .
N2 Zn1 N3 93.09(7) 2_745
O1 Zn1 N3 87.32(6) 2_745
O3 Zn1 N3 85.91(6) 2_745
N1 Zn1 N3 97.88(7) 2_745
O5 Zn1 N3 169.96(7) 2_745
C9 O1 Zn1 127.12(14) .
C9 O2 C11 116.88(16) .
C15 O3 Zn1 125.31(14) .
C15 O4 C17 118.63(16) .
C7 N1 C1 121.30(18) .
C7 N1 Zn1 126.10(15) .
C1 N1 Zn1 112.59(13) .
C13 N2 C2 120.91(18) .
C13 N2 Zn1 125.02(15) .
C2 N2 Zn1 113.96(13) .
C10 N3 Zn1 166.40(18) 2_755
C6 C1 N1 124.57(19) .
C6 C1 C2 119.1(2) .
N1 C1 C2 116.29(19) .
C3 C2 N2 124.37(19) .
C3 C2 C1 119.19(19) .
N2 C2 C1 116.41(19) .
C4 C3 C2 120.64(19) .
C4 C3 H3 119.7 .
C2 C3 H3 119.7 .
C3 C4 C5 120.5(2) .
C3 C4 Cl2 119.25(17) .
C5 C4 Cl2 120.24(17) .
C6 C5 C4 119.9(2) .
C6 C5 Cl1 119.82(16) .
C4 C5 Cl1 120.29(17) .
C5 C6 C1 120.7(2) .
C5 C6 H6 119.6 .
C1 C6 H6 119.6 .
N1 C7 C8 125.1(2) .
N1 C7 H7 117.5 .
C8 C7 H7 117.5 .
C7 C8 C10 118.20(19) .
C7 C8 C9 125.83(19) .
C10 C8 C9 115.88(19) .
O1 C9 O2 121.0(2) .
O1 C9 C8 126.8(2) .
O2 C9 C8 112.19(18) .
N3 C10 C8 177.4(2) .
O2 C11 C12 106.76(17) .
O2 C11 H11A 110.4 .
C12 C11 H11A 110.4 .
O2 C11 H11B 110.4 .
C12 C11 H11B 110.4 .
H11A C11 H11B 108.6 .
C11 C12 H12A 109.5 .
C11 C12 H12B 109.5 .
H12A C12 H12B 109.5 .
C11 C12 H12C 109.5 .
H12A C12 H12C 109.5 .
H12B C12 H12C 109.5 .
N2 C13 C14 125.7(2) .
N2 C13 H13 117.1 .
C14 C13 H13 117.1 .
C13 C14 C16 116.83(19) .
C13 C14 C15 125.61(18) .
C16 C14 C15 117.56(19) .
O3 C15 O4 121.2(2) .
O3 C15 C14 126.7(2) .
O4 C15 C14 112.13(17) .
N4 C16 C14 178.0(3) .
O4 C17 C18 108.81(18) .
O4 C17 H17A 109.9 .
C18 C17 H17A 109.9 .
O4 C17 H17B 109.9 .
C18 C17 H17B 109.9 .
H17A C17 H17B 108.3 .
C17 C18 H18A 109.5 .
C17 C18 H18B 109.5 .
H18A C18 H18B 109.5 .
C17 C18 H18C 109.5 .
H18A C18 H18C 109.5 .
H18B C18 H18C 109.5 .
O5 S1 C20 104.64(10) .
O5 S1 C19 105.03(11) .
C20 S1 C19 98.14(13) .
S1 O5 Zn1 121.58(9) .
S1 C19 H19A 109.5 .
S1 C19 H19B 109.5 .
H19A C19 H19B 109.5 .
S1 C19 H19C 109.5 .
H19A C19 H19C 109.5 .
H19B C19 H19C 109.5 .
S1 C20 H20A 109.5 .
S1 C20 H20B 109.5 .
H20A C20 H20B 109.5 .
S1 C20 H20C 109.5 .
H20A C20 H20C 109.5 .
H20B C20 H20C 109.5 .

loop_
_geom_bond_atom_site_label_1
_geom_bond_atom_site_label_2
_geom_bond_distance
_geom_bond_site_symmetry_2
Zn1 N2 2.0519(17) .
Zn1 O1 2.0764(15) .
Zn1 O3 2.0880(15) .
Zn1 N1 2.0944(18) .
Zn1 O5 2.1658(15) .
Zn1 N3 2.2133(18) 2_745
Cl1 C5 1.732(2) .
Cl2 C4 1.739(2) .
O1 C9 1.248(2) .
O2 C9 1.338(2) .
O2 C11 1.456(3) .
O3 C15 1.239(2) .
O4 C15 1.347(3) .
O4 C17 1.454(3) .
N1 C7 1.308(3) .
N1 C1 1.414(3) .
N2 C13 1.308(3) .
N2 C2 1.413(3) .
N3 C10 1.149(3) .
N3 Zn1 2.2133(18) 2_755
N4 C16 1.154(3) .
C1 C6 1.395(3) .
C1 C2 1.422(3) .
C2 C3 1.392(3) .
C3 C4 1.381(3) .
C3 H3 0.9500 .
C4 C5 1.389(3) .
C5 C6 1.385(3) .
C6 H6 0.9500 .
C7 C8 1.410(3) .
C7 H7 0.9500 .
C8 C10 1.425(3) .
C8 C9 1.430(3) .
C11 C12 1.504(3) .
C11 H11A 0.9900 .
C11 H11B 0.9900 .
C12 H12A 0.9800 .
C12 H12B 0.9800 .
C12 H12C 0.9800 .
C13 C14 1.406(3) .
C13 H13 0.9500 .
C14 C16 1.427(3) .
C14 C15 1.436(3) .
C17 C18 1.511(3) .
C17 H17A 0.9900 .
C17 H17B 0.9900 .
C18 H18A 0.9800 .
C18 H18B 0.9800 .
C18 H18C 0.9800 .
S1 O5 1.5169(14) .
S1 C20 1.777(2) .
S1 C19 1.783(3) .
C19 H19A 0.9800 .
C19 H19B 0.9800 .
C19 H19C 0.9800 .
C20 H20A 0.9800 .
C20 H20B 0.9800 .
C20 H20C 0.9800 .
